data_1514746
loop_
_publ_author_name
'Morrill, Louis C.'
'Douglas, James'
'Lebl, Tomas'
'Slawin, Alexandra M. Z.'
'Fox, David J.'
'Smith, Andrew D.'

_publ_section_title
;
 Isothiourea-mediated asymmetric Michael-lactonisation of
 trifluoromethylenones: a synthetic and mechanistic study
;
_journal_issue 11
_journal_name_full 'Chemical Science'
_journal_page_first 4146
_journal_paper_doi 10.1039/c3sc51791h
_journal_volume 4
_journal_year 2013
_chemical_absolute_configuration syn
_chemical_formula_moiety 'C18 H17 F3 O2'
_chemical_formula_sum 'C18 H17 F3 O2'
_chemical_formula_weight 322.33
_space_group_IT_number 5
_symmetry_cell_setting monoclinic
_symmetry_Int_Tables_number 5
_symmetry_space_group_name_Hall 'C 2y'
_symmetry_space_group_name_H-M 'C 1 2 1'
_atom_sites_solution_hydrogens geom
_atom_sites_solution_primary direct
_atom_sites_solution_secondary difmap
_cell_angle_alpha 90.0000
_cell_angle_beta 90.979(16)
_cell_angle_gamma 90.0000
_cell_formula_units_Z 4
_cell_length_a 19.358(10)
_cell_length_b 9.419(5)
_cell_length_c 8.186(4)
_cell_measurement_reflns_used 2688
_cell_measurement_temperature 93
_cell_measurement_theta_max 25.35
_cell_measurement_theta_min 2.40
_cell_volume 1492.4(13)
_computing_cell_refinement 'CrystalClear-SM Expert 2.0 rc13'
_computing_data_collection 'CrystalClear-SM Expert 2.0 rc13 (Rigaku, 2009)'
_computing_data_reduction 'CrystalClear-SM Expert 2.0 rc13'
_computing_molecular_graphics 'CrystalStructure 4.0'
_computing_publication_material 'CrystalStructure 4.0 (Rigaku, 2010)'
_computing_structure_refinement 'SHELXL97 (Sheldrick, 2008)'
_computing_structure_solution 'SIR2004 (Burla, et al., 2005)'
_diffrn_ambient_temperature 93
_diffrn_detector_area_resol_mean 14.629
_diffrn_measured_fraction_theta_full 0.996
_diffrn_measured_fraction_theta_max 0.995
_diffrn_measurement_device_type 'Rigaku Mercury70'
_diffrn_measurement_method \w
_diffrn_radiation_type 'Mo K\a'
_diffrn_radiation_wavelength 0.71075
_diffrn_reflns_av_R_equivalents 0.0700
_diffrn_reflns_limit_h_max 17
_diffrn_reflns_limit_h_min -23
_diffrn_reflns_limit_k_max 9
_diffrn_reflns_limit_k_min -11
_diffrn_reflns_limit_l_max 9
_diffrn_reflns_limit_l_min -8
_diffrn_reflns_number 4694
_diffrn_reflns_theta_full 25.00
_diffrn_reflns_theta_max 25.33
_diffrn_standards_number 0
_exptl_absorpt_coefficient_mu 0.117
_exptl_absorpt_correction_T_max 0.998
_exptl_absorpt_correction_T_min 0.421
_exptl_absorpt_correction_type multi-scan
_exptl_absorpt_process_details 'REQAB (Rigaku, 1998)'
_exptl_crystal_colour colorless
_exptl_crystal_density_diffrn 1.434
_exptl_crystal_density_method 'not measured'
_exptl_crystal_description prism
_exptl_crystal_F_000 672.00
_exptl_crystal_size_max 0.120
_exptl_crystal_size_mid 0.100
_exptl_crystal_size_min 0.020
_refine_diff_density_max 0.280
_refine_diff_density_min -0.340
_refine_ls_extinction_coef 0.013(3)
_refine_ls_extinction_method SHELXL
_refine_ls_goodness_of_fit_ref 1.063
_refine_ls_hydrogen_treatment mixed
_refine_ls_number_parameters 213
_refine_ls_number_reflns 2405
_refine_ls_number_restraints 2
_refine_ls_R_factor_gt 0.0584
_refine_ls_shift/su_max 0.002
_refine_ls_structure_factor_coef Fsqd
_refine_ls_weighting_details 'w = 1/[\s^2^(Fo^2^)+(0.1071P)^2^+0.0000P] where P=(Fo^2^+2Fc^2^)/3'
_refine_ls_weighting_scheme calc
_refine_ls_wR_factor_ref 0.1899
_reflns_number_gt 1953
_reflns_number_total 2405
_reflns_threshold_expression F^2^>2.0\s(F^2^)
_cod_data_source_file c3sc51791h.txt
_cod_data_source_block 67
_cod_database_code 1514746

loop_
_symmetry_equiv_pos_site_id
_symmetry_equiv_pos_as_xyz
1 +X,+Y,+Z
2 -X,+Y,-Z
3 1/2+X,1/2+Y,+Z
4 1/2-X,1/2+Y,-Z

loop_
_atom_site_label
_atom_site_type_symbol
_atom_site_fract_x
_atom_site_fract_y
_atom_site_fract_z
_atom_site_U_iso_or_equiv
_atom_site_adp_type
_atom_site_occupancy
_atom_site_symmetry_multiplicity
_atom_site_calc_flag
_atom_site_refinement_flags
F1 F 0.42805(13) 0.4874(3) 1.3926(3) 0.0452(8) Uani 1.0 4 d .
F2 F 0.51060(12) 0.3616(4) 1.2947(3) 0.0485(8) Uani 1.0 4 d .
F3 F 0.44580(14) 0.4864(4) 1.1336(3) 0.0474(8) Uani 1.0 4 d .
O1 O 0.33251(13) 0.3409(3) 1.2111(3) 0.0318(8) Uani 1.0 4 d .
O2 O 0.39566(15) 0.2015(4) 1.3958(3) 0.0376(9) Uani 1.0 4 d .
C2 C 0.3964(2) 0.2765(5) 1.2478(5) 0.0293(10) Uani 1.0 4 d .
C3 C 0.4205(2) 0.1778(5) 1.1147(5) 0.0301(10) Uani 1.0 4 d .
C4 C 0.3636(2) 0.0698(5) 1.0669(5) 0.0312(10) Uani 1.0 4 d .
C5 C 0.2930(2) 0.1459(5) 1.0312(5) 0.0322(10) Uani 1.0 4 d .
C6 C 0.2779(2) 0.2392(6) 1.1794(5) 0.0350(10) Uani 1.0 4 d .
C7 C 0.4453(3) 0.4036(6) 1.2667(5) 0.0384(12) Uani 1.0 4 d .
C8 C 0.3877(2) -0.0290(6) 0.9327(5) 0.0300(10) Uani 1.0 4 d .
C9 C 0.3995(3) -0.1708(6) 0.9701(6) 0.0363(11) Uani 1.0 4 d .
C10 C 0.4229(3) -0.2663(6) 0.8538(6) 0.0399(11) Uani 1.0 4 d .
C11 C 0.4355(3) -0.2201(6) 0.6953(6) 0.0377(11) Uani 1.0 4 d .
C12 C 0.4246(3) -0.0784(6) 0.6579(6) 0.0399(12) Uani 1.0 4 d .
C13 C 0.4015(3) 0.0179(6) 0.7738(5) 0.0369(11) Uani 1.0 4 d .
C14 C 0.28321(19) 0.2274(5) 0.8699(5) 0.0294(10) Uani 1.0 4 d .
C15 C 0.3200(2) 0.3496(5) 0.8319(5) 0.0334(11) Uani 1.0 4 d .
C16 C 0.3068(3) 0.4216(5) 0.6853(5) 0.0338(11) Uani 1.0 4 d .
C17 C 0.2553(3) 0.3751(6) 0.5794(6) 0.0378(11) Uani 1.0 4 d .
C18 C 0.2186(3) 0.2536(6) 0.6159(5) 0.0382(11) Uani 1.0 4 d .
C19 C 0.2336(2) 0.1794(6) 0.7588(5) 0.0363(11) Uani 1.0 4 d .
H2o H 0.380(3) 0.265(6) 1.482(5) 0.073(19) Uiso 1.0 4 d .
H3A H 0.4622 0.1262 1.1533 0.0361 Uiso 1.0 4 calc R
H3B H 0.4330 0.2341 1.0175 0.0361 Uiso 1.0 4 calc R
H4 H 0.3565 0.0090 1.1653 0.0374 Uiso 1.0 4 calc R
H5 H 0.2571 0.0695 1.0302 0.0387 Uiso 1.0 4 calc R
H6A H 0.2339 0.2906 1.1600 0.0420 Uiso 1.0 4 calc R
H6B H 0.2723 0.1782 1.2767 0.0420 Uiso 1.0 4 calc R
H9 H 0.3914 -0.2034 1.0779 0.0436 Uiso 1.0 4 calc R
H10 H 0.4303 -0.3629 0.8825 0.0479 Uiso 1.0 4 calc R
H11 H 0.4512 -0.2845 0.6146 0.0452 Uiso 1.0 4 calc R
H12 H 0.4332 -0.0460 0.5502 0.0479 Uiso 1.0 4 calc R
H13 H 0.3951 0.1149 0.7455 0.0443 Uiso 1.0 4 calc R
H15 H 0.3543 0.3843 0.9060 0.0401 Uiso 1.0 4 calc R
H16 H 0.3334 0.5028 0.6584 0.0406 Uiso 1.0 4 calc R
H17 H 0.2452 0.4265 0.4821 0.0453 Uiso 1.0 4 calc R
H18 H 0.1832 0.2209 0.5433 0.0459 Uiso 1.0 4 calc R
H19 H 0.2094 0.0940 0.7809 0.0436 Uiso 1.0 4 calc R

loop_
_atom_site_aniso_label
_atom_site_aniso_U_11
_atom_site_aniso_U_22
_atom_site_aniso_U_33
_atom_site_aniso_U_12
_atom_site_aniso_U_13
_atom_site_aniso_U_23
F1 0.0537(18) 0.0352(18) 0.0467(15) -0.0009(14) 0.0001(11) -0.0097(14)
F2 0.0362(15) 0.049(2) 0.0600(17) -0.0043(14) -0.0074(11) -0.0112(13)
F3 0.0613(18) 0.0394(18) 0.0413(15) -0.0171(15) -0.0011(11) 0.0109(14)
O1 0.0342(16) 0.0229(17) 0.0383(16) -0.0038(13) 0.0008(12) -0.0046(14)
O2 0.0522(19) 0.034(3) 0.0267(16) 0.0053(15) 0.0006(12) 0.0069(14)
C2 0.031(3) 0.027(3) 0.030(3) -0.0024(18) -0.0018(15) 0.0003(18)
C3 0.033(3) 0.025(3) 0.032(3) 0.0067(19) 0.0005(15) 0.0027(19)
C4 0.032(2) 0.026(3) 0.035(2) 0.0014(19) -0.0026(16) 0.0035(19)
C5 0.032(3) 0.024(3) 0.041(3) 0.0007(19) 0.0051(16) 0.0003(19)
C6 0.034(3) 0.030(3) 0.041(3) -0.003(2) 0.0023(16) 0.000(2)
C7 0.041(3) 0.034(3) 0.040(3) 0.002(3) -0.0011(19) -0.008(3)
C8 0.031(3) 0.027(3) 0.032(3) -0.0021(19) -0.0047(15) -0.0002(19)
C9 0.033(3) 0.036(3) 0.040(3) 0.006(2) 0.0017(17) 0.009(2)
C10 0.039(3) 0.029(3) 0.052(3) 0.006(3) 0.0002(18) 0.001(3)
C11 0.039(3) 0.029(3) 0.045(3) 0.005(2) -0.0033(18) -0.009(2)
C12 0.042(3) 0.034(3) 0.044(3) 0.003(3) 0.0010(18) -0.003(3)
C13 0.043(3) 0.025(3) 0.043(3) 0.000(2) 0.0008(18) -0.004(2)
C14 0.029(2) 0.022(3) 0.037(3) 0.0050(19) -0.0007(15) 0.0029(19)
C15 0.033(3) 0.028(3) 0.039(3) 0.004(2) -0.0002(16) 0.002(2)
C16 0.042(3) 0.027(3) 0.033(3) -0.001(2) 0.0021(17) -0.0020(19)
C17 0.044(3) 0.031(3) 0.039(3) 0.008(3) -0.0026(18) 0.003(2)
C18 0.045(3) 0.038(3) 0.032(3) -0.001(3) -0.0067(17) -0.011(2)
C19 0.040(3) 0.030(3) 0.039(3) -0.002(2) 0.0001(18) -0.006(2)

loop_
_atom_type_symbol
_atom_type_description
_atom_type_scat_dispersion_real
_atom_type_scat_dispersion_imag
_atom_type_scat_source
C C 0.0033 0.0016
;
International Tables for Crystallography
(1992, Vol. C, Tables 4.2.6.8 and 6.1.1.4)
;
H H 0.0000 0.0000
;
International Tables for Crystallography
(1992, Vol. C, Table 6.1.1.4)
;
F F 0.0171 0.0103
;
International Tables for Crystallography
(1992, Vol. C, Tables 4.2.6.8 and 6.1.1.4)
;
O O 0.0106 0.0060
;
International Tables for Crystallography
(1992, Vol. C, Tables 4.2.6.8 and 6.1.1.4)
;

loop_
_geom_angle_atom_site_label_1
_geom_angle_atom_site_label_2
_geom_angle_atom_site_label_3
_geom_angle
_geom_angle_publ_flag
C2 O1 C6 113.0(4) yes
O1 C2 O2 112.3(3) yes
O1 C2 C3 113.1(4) yes
O1 C2 C7 103.0(4) yes
O2 C2 C3 108.7(4) yes
O2 C2 C7 108.7(4) yes
C3 C2 C7 110.8(4) yes
C2 C3 C4 111.2(4) yes
C3 C4 C5 111.2(4) yes
C3 C4 C8 111.2(4) yes
C5 C4 C8 115.0(4) yes
C4 C5 C6 107.0(4) yes
C4 C5 C14 118.9(4) yes
C6 C5 C14 111.8(4) yes
O1 C6 C5 111.9(4) yes
F1 C7 F2 106.7(4) yes
F1 C7 F3 106.7(4) yes
F1 C7 C2 112.0(4) yes
F2 C7 F3 106.9(4) yes
F2 C7 C2 111.5(4) yes
F3 C7 C2 112.6(4) yes
C4 C8 C9 118.8(4) yes
C4 C8 C13 122.9(5) yes
C9 C8 C13 118.3(4) yes
C8 C9 C10 121.7(4) yes
C9 C10 C11 119.9(5) yes
C10 C11 C12 118.5(5) yes
C11 C12 C13 121.8(5) yes
C8 C13 C12 119.7(5) yes
C5 C14 C15 123.3(4) yes
C5 C14 C19 118.3(4) yes
C15 C14 C19 118.3(4) yes
C14 C15 C16 120.4(4) yes
C15 C16 C17 120.3(5) yes
C16 C17 C18 119.7(4) yes
C17 C18 C19 119.8(4) yes
C14 C19 C18 121.4(5) yes
C2 O2 H2o 109(3) no
C2 C3 H3A 109.403 no
C2 C3 H3B 109.400 no
C4 C3 H3A 109.404 no
C4 C3 H3B 109.409 no
H3A C3 H3B 108.013 no
C3 C4 H4 106.278 no
C5 C4 H4 106.268 no
C8 C4 H4 106.274 no
C4 C5 H5 106.085 no
C6 C5 H5 106.094 no
C14 C5 H5 106.088 no
O1 C6 H6A 109.231 no
O1 C6 H6B 109.230 no
C5 C6 H6A 109.221 no
C5 C6 H6B 109.230 no
H6A C6 H6B 107.904 no
C8 C9 H9 119.129 no
C10 C9 H9 119.134 no
C9 C10 H10 120.041 no
C11 C10 H10 120.030 no
C10 C11 H11 120.730 no
C12 C11 H11 120.730 no
C11 C12 H12 119.089 no
C13 C12 H12 119.094 no
C8 C13 H13 120.164 no
C12 C13 H13 120.178 no
C14 C15 H15 119.796 no
C16 C15 H15 119.803 no
C15 C16 H16 119.839 no
C17 C16 H16 119.837 no
C16 C17 H17 120.171 no
C18 C17 H17 120.163 no
C17 C18 H18 120.083 no
C19 C18 H18 120.083 no
C14 C19 H19 119.310 no
C18 C19 H19 119.310 no

loop_
_geom_bond_atom_site_label_1
_geom_bond_atom_site_label_2
_geom_bond_distance
_geom_bond_publ_flag
F1 C7 1.345(6) yes
F2 C7 1.340(5) yes
F3 C7 1.341(6) yes
O1 C2 1.405(5) yes
O1 C6 1.447(6) yes
O2 C2 1.402(5) yes
C2 C3 1.512(6) yes
C2 C7 1.532(7) yes
C3 C4 1.543(6) yes
C4 C5 1.567(6) yes
C4 C8 1.519(6) yes
C5 C6 1.531(7) yes
C5 C14 1.536(6) yes
C8 C9 1.388(7) yes
C8 C13 1.404(6) yes
C9 C10 1.391(7) yes
C10 C11 1.395(7) yes
C11 C12 1.385(7) yes
C12 C13 1.392(7) yes
C14 C15 1.392(7) yes
C14 C19 1.388(6) yes
C15 C16 1.398(6) yes
C16 C17 1.381(6) yes
C17 C18 1.383(7) yes
C18 C19 1.389(6) yes
O2 H2o 0.98(5) no
C3 H3A 0.990 no
C3 H3B 0.990 no
C4 H4 1.000 no
C5 H5 1.000 no
C6 H6A 0.990 no
C6 H6B 0.990 no
C9 H9 0.950 no
C10 H10 0.950 no
C11 H11 0.950 no
C12 H12 0.950 no
C13 H13 0.950 no
C15 H15 0.950 no
C16 H16 0.950 no
C17 H17 0.950 no
C18 H18 0.950 no
C19 H19 0.950 no

loop_
_geom_contact_atom_site_label_1
_geom_contact_atom_site_label_2
_geom_contact_distance
_geom_contact_publ_flag
_geom_contact_site_symmetry_2
F1 O1 2.728(4) no .
F1 O2 2.765(5) no .
F2 O1 3.509(4) no .
F2 O2 2.823(5) no .
F2 C3 2.850(5) no .
F3 O1 2.672(4) no .
F3 O2 3.580(5) no .
F3 C3 2.951(6) no .
O1 C4 2.881(6) no .
O1 C14 3.125(5) no .
O1 C15 3.111(5) no .
O2 C4 3.019(5) no .
O2 C5 3.596(5) no .
O2 C6 2.885(5) no .
C2 C5 2.923(6) no .
C3 C6 2.878(6) no .
C3 C9 3.511(7) no .
C3 C13 3.187(6) no .
C3 C14 3.334(6) no .
C3 C15 3.407(6) no .
C4 C15 3.362(7) no .
C5 C13 3.233(6) no .
C6 C15 3.149(6) no .
C6 C19 3.579(6) no .
C8 C11 2.817(7) no .
C8 C14 3.186(7) no .
C9 C12 2.751(7) no .
C10 C13 2.786(8) no .
C13 C14 3.133(7) no .
C13 C15 3.535(7) no .
C13 C19 3.589(7) no .
C14 C17 2.800(6) no .
C15 C18 2.772(6) no .
C16 C19 2.757(7) no .
F1 F1 3.268(4) no 2_658
F1 F2 3.043(4) no 2_658
F1 C16 3.439(5) no 1_556
F2 F1 3.043(4) no 2_658
F2 F2 3.393(4) no 2_658
F2 O2 3.439(4) no 2_658
F2 C15 3.458(5) no 2_657
F2 C16 3.581(6) no 2_657
F3 F3 3.057(4) no 2_657
F3 C10 3.291(6) no 1_565
F3 C10 3.448(6) no 2_667
O1 C17 3.403(6) no 1_556
O1 C19 3.446(6) no 4_557
O2 F2 3.439(4) no 2_658
O2 C12 3.439(6) no 1_556
O2 C13 3.545(6) no 1_556
O2 C17 3.529(6) no 1_556
C6 C16 3.595(7) no 4_547
C6 C17 3.550(7) no 1_556
C10 F3 3.291(6) no 1_545
C10 F3 3.448(6) no 2_647
C12 O2 3.439(6) no 1_554
C13 O2 3.545(6) no 1_554
C15 F2 3.458(5) no 2_657
C16 F1 3.439(5) no 1_554
C16 F2 3.581(6) no 2_657
C16 C6 3.595(7) no 4_557
C17 O1 3.403(6) no 1_554
C17 O2 3.529(6) no 1_554
C17 C6 3.550(7) no 1_554
C19 O1 3.446(6) no 4_547
F1 H2o 2.41(5) no .
F2 H2o 3.12(5) no .
F2 H3A 2.6636 no .
F2 H3B 2.9550 no .
F3 H3A 3.4106 no .
F3 H3B 2.5692 no .
F3 H15 2.7232 no .
O1 H2o 2.48(5) no .
O1 H3A 3.2647 no .
O1 H3B 2.7225 no .
O1 H4 3.1831 no .
O1 H5 3.2839 no .
O1 H15 2.5730 no .
O2 H3A 2.4885 no .
O2 H3B 3.2064 no .
O2 H4 2.7152 no .
O2 H6B 2.5734 no .
C2 H4 2.7167 no .
C2 H6A 3.2176 no .
C2 H6B 2.5893 no .
C2 H15 3.0732 no .
C3 H2o 3.23(5) no .
C3 H5 3.3832 no .
C3 H6B 3.1805 no .
C3 H13 3.1107 no .
C3 H15 2.8755 no .
C4 H6A 3.3587 no .
C4 H6B 2.6875 no .
C4 H9 2.6299 no .
C4 H13 2.7435 no .
C4 H15 3.2456 no .
C5 H3A 3.4138 no .
C5 H3B 2.8386 no .
C5 H13 3.1011 no .
C5 H15 2.7468 no .
C5 H19 2.6354 no .
C6 H2o 3.14(5) no .
C6 H3B 3.3029 no .
C6 H4 2.6527 no .
C6 H15 3.0296 no .
C7 H2o 2.55(5) no .
C7 H3A 2.7936 no .
C7 H3B 2.5980 no .
C7 H15 3.4170 no .
C8 H3A 2.7183 no .
C8 H3B 2.7149 no .
C8 H5 2.8216 no .
C8 H10 3.2795 no .
C8 H12 3.2707 no .
C9 H3A 3.3888 no .
C9 H4 2.4821 no .
C9 H11 3.2737 no .
C9 H13 3.2589 no .
C10 H12 3.2468 no .
C11 H9 3.2644 no .
C11 H13 3.2791 no .
C12 H10 3.2511 no .
C13 H3A 3.4564 no .
C13 H3B 2.9080 no .
C13 H4 3.3367 no .
C13 H5 3.5576 no .
C13 H9 3.2551 no .
C13 H11 3.2836 no .
C14 H3B 3.1226 no .
C14 H4 3.4604 no .
C14 H6A 2.6424 no .
C14 H6B 3.3724 no .
C14 H13 2.6315 no .
C14 H16 3.2754 no .
C14 H18 3.2744 no .
C15 H3B 2.8567 no .
C15 H5 3.3384 no .
C15 H6A 3.2335 no .
C15 H13 2.7446 no .
C15 H17 3.2690 no .
C15 H19 3.2448 no .
C16 H13 3.3879 no .
C16 H18 3.2483 no .
C17 H15 3.2642 no .
C17 H19 3.2516 no .
C18 H16 3.2467 no .
C19 H5 2.4859 no .
C19 H6A 3.4474 no .
C19 H13 3.1883 no .
C19 H15 3.2474 no .
C19 H17 3.2581 no .
H2o H3A 3.4128 no .
H2o H4 3.5611 no .
H2o H6B 2.7700 no .
H3A H4 2.3286 no .
H3A H9 3.4451 no .
H3A H13 3.5629 no .
H3B H4 2.8655 no .
H3B H13 2.5886 no .
H3B H15 2.2596 no .
H4 H5 2.2761 no .
H4 H6A 3.5592 no .
H4 H6B 2.4654 no .
H4 H9 2.2333 no .
H5 H6A 2.3840 no .
H5 H6B 2.2773 no .
H5 H19 2.2380 no .
H6A H15 3.2716 no .
H9 H10 2.3294 no .
H10 H11 2.3556 no .
H11 H12 2.3325 no .
H12 H13 2.3317 no .
H13 H15 2.9704 no .
H15 H16 2.3432 no .
H16 H17 2.3311 no .
H17 H18 2.3363 no .
H18 H19 2.3307 no .
F1 H11 2.8442 no 1_566
F1 H11 3.1753 no 2_667
F1 H16 2.8724 no 1_556
F1 H18 3.1285 no 4_557
F1 H19 3.1576 no 4_557
F2 H2o 2.93(5) no 2_658
F2 H3B 3.0437 no 2_657
F2 H10 3.1940 no 2_667
F2 H11 3.4917 no 2_667
F2 H13 2.9765 no 2_657
F2 H15 3.1194 no 2_657
F2 H16 3.3166 no 2_657
F3 H3B 3.5749 no 2_657
F3 H9 3.1370 no 1_565
F3 H10 2.5118 no 1_565
F3 H10 2.7915 no 2_667
F3 H11 3.5694 no 2_667
F3 H19 3.2576 no 4_557
O1 H5 3.3812 no 4_557
O1 H17 2.9252 no 1_556
O1 H19 2.5194 no 4_557
O2 H12 2.7439 no 1_556
O2 H13 2.9774 no 1_556
C3 H3A 3.2211 no 2_657
C3 H3B 3.0993 no 2_657
C6 H16 3.3846 no 4_547
C6 H17 3.1155 no 1_556
C6 H18 3.5286 no 1_556
C6 H19 3.3663 no 4_557
C7 H10 3.4964 no 2_667
C7 H19 3.5062 no 4_557
C8 H3A 3.3375 no 2_657
C8 H6A 2.9905 no 4_547
C9 H6A 2.8003 no 4_547
C10 H6A 3.0826 no 4_547
C10 H15 3.5768 no 1_545
C10 H16 3.1934 no 1_545
C11 H6A 3.5073 no 4_547
C11 H11 3.4345 no 2_656
C11 H16 3.2849 no 1_545
C11 H18 3.0420 no 4_546
C12 H3A 3.2839 no 2_657
C12 H12 3.2763 no 2_656
C12 H17 3.4623 no 4_546
C12 H18 3.2449 no 4_546
C13 H2o 3.36(5) no 1_554
C13 H3A 2.8810 no 2_657
C13 H6A 3.4345 no 4_547
C14 H5 3.4183 no 4_557
C14 H9 3.4761 no 4_557
C15 H2o 3.21(5) no 1_554
C15 H5 2.8020 no 4_557
C15 H10 3.4687 no 1_565
C16 H2o 2.65(5) no 1_554
C16 H4 3.5071 no 4_557
C16 H5 2.9990 no 4_557
C16 H6B 2.8805 no 4_557
C16 H10 3.5086 no 1_565
C16 H18 3.3916 no 4_556
C17 H2o 2.75(5) no 1_554
C17 H4 3.2858 no 4_557
C17 H6A 3.5424 no 1_554
C17 H6B 3.1178 no 1_554
C17 H6B 3.1367 no 4_557
C18 H2o 3.32(5) no 1_554
C18 H4 3.3467 no 4_557
C18 H6B 3.0647 no 1_554
C18 H9 3.3419 no 4_557
C18 H16 3.3996 no 4_546
C18 H17 3.2631 no 4_546
C19 H9 2.9956 no 4_557
C19 H17 3.1239 no 4_546
H2o F2 2.93(5) no 2_658
H2o C13 3.36(5) no 1_556
H2o C15 3.21(5) no 1_556
H2o C16 2.65(5) no 1_556
H2o C17 2.75(5) no 1_556
H2o C18 3.32(5) no 1_556
H2o H12 3.1564 no 1_556
H2o H13 2.5962 no 1_556
H2o H16 2.8195 no 1_556
H2o H17 3.0123 no 1_556
H3A C3 3.2211 no 2_657
H3A C8 3.3375 no 2_657
H3A C12 3.2839 no 2_657
H3A C13 2.8810 no 2_657
H3A H3A 2.9259 no 2_657
H3A H3B 2.6830 no 2_657
H3A H12 3.5293 no 2_657
H3A H13 2.8719 no 2_657
H3B F2 3.0437 no 2_657
H3B F3 3.5749 no 2_657
H3B C3 3.0993 no 2_657
H3B H3A 2.6830 no 2_657
H3B H3B 2.6150 no 2_657
H4 C16 3.5071 no 4_547
H4 C17 3.2858 no 4_547
H4 C18 3.3467 no 4_547
H4 H12 3.4982 no 1_556
H5 O1 3.3812 no 4_547
H5 C14 3.4183 no 4_547
H5 C15 2.8020 no 4_547
H5 C16 2.9990 no 4_547
H5 H6A 3.0604 no 4_547
H5 H15 2.8295 no 4_547
H5 H16 3.1798 no 4_547
H6A C8 2.9905 no 4_557
H6A C9 2.8003 no 4_557
H6A C10 3.0826 no 4_557
H6A C11 3.5073 no 4_557
H6A C13 3.4345 no 4_557
H6A C17 3.5424 no 1_556
H6A H5 3.0604 no 4_557
H6A H9 3.0847 no 4_557
H6A H10 3.5041 no 4_557
H6A H16 3.3641 no 4_547
H6A H17 2.9356 no 1_556
H6A H18 3.3684 no 1_556
H6A H19 3.0968 no 4_557
H6B C16 2.8805 no 4_547
H6B C17 3.1178 no 1_556
H6B C17 3.1367 no 4_547
H6B C18 3.0647 no 1_556
H6B H16 2.6888 no 4_547
H6B H17 2.9330 no 1_556
H6B H17 3.1074 no 4_547
H6B H18 2.8333 no 1_556
H9 F3 3.1370 no 1_545
H9 C14 3.4761 no 4_547
H9 C18 3.3419 no 4_547
H9 C19 2.9956 no 4_547
H9 H6A 3.0847 no 4_547
H9 H18 3.5165 no 4_547
H9 H19 2.9770 no 4_547
H10 F2 3.1940 no 2_647
H10 F3 2.5118 no 1_545
H10 F3 2.7915 no 2_647
H10 C7 3.4964 no 2_647
H10 C15 3.4687 no 1_545
H10 C16 3.5086 no 1_545
H10 H6A 3.5041 no 4_547
H10 H10 3.2865 no 2_657
H10 H15 2.8068 no 1_545
H10 H16 2.8926 no 1_545
H11 F1 2.8442 no 1_544
H11 F1 3.1753 no 2_647
H11 F2 3.4917 no 2_647
H11 F3 3.5694 no 2_647
H11 C11 3.4345 no 2_656
H11 H11 2.6844 no 2_656
H11 H12 3.4609 no 2_656
H11 H16 3.0621 no 1_545
H11 H18 2.8869 no 4_546
H12 O2 2.7439 no 1_554
H12 C12 3.2763 no 2_656
H12 H2o 3.1564 no 1_554
H12 H3A 3.5293 no 2_657
H12 H4 3.4982 no 1_554
H12 H11 3.4609 no 2_656
H12 H12 2.7285 no 2_656
H12 H17 3.4669 no 4_546
H12 H18 3.2286 no 4_546
H13 F2 2.9765 no 2_657
H13 O2 2.9774 no 1_554
H13 H2o 2.5962 no 1_554
H13 H3A 2.8719 no 2_657
H15 F2 3.1194 no 2_657
H15 C10 3.5768 no 1_565
H15 H5 2.8295 no 4_557
H15 H10 2.8068 no 1_565
H15 H19 3.4783 no 4_557
H16 F1 2.8724 no 1_554
H16 F2 3.3166 no 2_657
H16 C6 3.3846 no 4_557
H16 C10 3.1934 no 1_565
H16 C11 3.2849 no 1_565
H16 C18 3.3996 no 4_556
H16 H2o 2.8195 no 1_554
H16 H5 3.1798 no 4_557
H16 H6A 3.3641 no 4_557
H16 H6B 2.6888 no 4_557
H16 H10 2.8926 no 1_565
H16 H11 3.0621 no 1_565
H16 H18 2.6520 no 4_556
H17 O1 2.9252 no 1_554
H17 C6 3.1155 no 1_554
H17 C12 3.4623 no 4_556
H17 C18 3.2631 no 4_556
H17 C19 3.1239 no 4_556
H17 H2o 3.0123 no 1_554
H17 H6A 2.9356 no 1_554
H17 H6B 2.9330 no 1_554
H17 H6B 3.1074 no 4_557
H17 H12 3.4669 no 4_556
H17 H18 3.1091 no 4_556
H17 H19 2.8217 no 4_556
H18 F1 3.1285 no 4_547
H18 C6 3.5286 no 1_554
H18 C11 3.0420 no 4_556
H18 C12 3.2449 no 4_556
H18 C16 3.3916 no 4_546
H18 H6A 3.3684 no 1_554
H18 H6B 2.8333 no 1_554
H18 H9 3.5165 no 4_557
H18 H11 2.8869 no 4_556
H18 H12 3.2286 no 4_556
H18 H16 2.6520 no 4_546
H18 H17 3.1091 no 4_546
H19 F1 3.1576 no 4_547
H19 F3 3.2576 no 4_547
H19 O1 2.5194 no 4_547
H19 C6 3.3663 no 4_547
H19 C7 3.5062 no 4_547
H19 H6A 3.0968 no 4_547
H19 H9 2.9770 no 4_557
H19 H15 3.4783 no 4_547
H19 H17 2.8217 no 4_546

loop_
_geom_hbond_atom_site_label_D
_geom_hbond_atom_site_label_H
_geom_hbond_atom_site_label_A
_geom_hbond_distance_DA
_geom_hbond_distance_DH
_geom_hbond_distance_HA
_geom_hbond_angle_DHA
_geom_hbond_publ_flag
O2 H2o F1 2.765(5) 0.979 2.41(5) 101(4) no

loop_
_geom_torsion_atom_site_label_1
_geom_torsion_atom_site_label_2
_geom_torsion_atom_site_label_3
_geom_torsion_atom_site_label_4
_geom_torsion
_geom_torsion_publ_flag
C2 O1 C6 C5 -61.8(4) no
C6 O1 C2 O2 -66.1(4) no
C6 O1 C2 C3 57.4(4) no
C6 O1 C2 C7 177.1(3) no
O1 C2 C3 C4 -51.6(5) no
O1 C2 C7 F1 63.5(4) no
O1 C2 C7 F2 -177.0(3) no
O1 C2 C7 F3 -56.8(4) no
O2 C2 C3 C4 73.8(4) no
O2 C2 C7 F1 -55.9(5) no
O2 C2 C7 F2 63.7(4) no
O2 C2 C7 F3 -176.1(3) no
C3 C2 C7 F1 -175.3(3) no
C3 C2 C7 F2 -55.7(4) no
C3 C2 C7 F3 64.5(5) no
C7 C2 C3 C4 -166.7(3) no
C2 C3 C4 C5 50.2(4) no
C2 C3 C4 C8 179.8(3) no
C3 C4 C5 C6 -52.7(4) no
C3 C4 C5 C14 75.1(5) no
C3 C4 C8 C9 110.8(4) no
C3 C4 C8 C13 -66.3(5) no
C5 C4 C8 C9 -121.7(4) no
C5 C4 C8 C13 61.2(5) no
C8 C4 C5 C6 179.8(4) no
C8 C4 C5 C14 -52.4(5) no
C4 C5 C6 O1 57.8(5) no
C4 C5 C14 C15 -66.3(6) no
C4 C5 C14 C19 115.9(4) no
C6 C5 C14 C15 59.2(5) no
C6 C5 C14 C19 -118.6(4) no
C14 C5 C6 O1 -74.1(4) no
C4 C8 C9 C10 -178.7(4) no
C4 C8 C13 C12 178.8(4) no
C9 C8 C13 C12 1.7(6) no
C13 C8 C9 C10 -1.4(6) no
C8 C9 C10 C11 0.4(7) no
C9 C10 C11 C12 0.4(7) no
C10 C11 C12 C13 -0.1(7) no
C11 C12 C13 C8 -0.9(7) no
C5 C14 C15 C16 -177.7(4) no
C5 C14 C19 C18 175.4(4) no
C15 C14 C19 C18 -2.6(6) no
C19 C14 C15 C16 0.2(6) no
C14 C15 C16 C17 2.4(7) no
C15 C16 C17 C18 -2.6(7) no
C16 C17 C18 C19 0.2(7) no
C17 C18 C19 C14 2.4(7) no
